data_7063025
loop_
_publ_author_name
'Antala, Jakub'
'Schulz, Ji\<r\'i'
'C\'isa\<rov\'a, Ivana'
'\<St\<epni\<cka, Petr'

_publ_section_title
;
 Synthesis, reactivity and coordination behaviour of a ferrocene
 phosphinostibine and intramolecular interactions in its P(v) and Sb(v)
 derivatives
;
_journal_issue 12
_journal_name_full 'New Journal of Chemistry'
_journal_page_first 5107
_journal_page_last 5119
_journal_paper_doi 10.1039/D4NJ00349G
_journal_volume 48
_journal_year 2024
_chemical_formula_moiety 'C34 H40 Au2 Cl2 Fe P Sb'
_chemical_formula_sum 'C34 H40 Au2 Cl2 Fe P Sb'
_chemical_formula_weight 1122.06
_space_group_crystal_system monoclinic
_space_group_IT_number 14
_space_group_name_Hall '-P 2ybc'
_space_group_name_H-M_alt 'P 1 21/c 1'
_atom_sites_solution_hydrogens geom
_atom_sites_solution_primary direct
_atom_sites_solution_secondary difmap
_audit_creation_method SHELXL-2017/1
_audit_update_record
;
2023-12-20 deposited with the CCDC.	2024-02-14 downloaded from the CCDC.
;
_cell_angle_alpha 90
_cell_angle_beta 102.8300(10)
_cell_angle_gamma 90
_cell_formula_units_Z 4
_cell_length_a 13.8052(3)
_cell_length_b 14.1907(3)
_cell_length_c 18.1418(4)
_cell_measurement_reflns_used 9625
_cell_measurement_temperature 120(2)
_cell_measurement_theta_max 27.47
_cell_measurement_theta_min 2.21
_cell_volume 3465.34(13)
_computing_cell_refinement 'SAINT V8.40B (Bruker Nano, Inc., 2019)'
_computing_data_collection 'Bruker Instrument Service vV6.2.14'
_computing_data_reduction 'SAINT V8.40B (Bruker Nano, Inc., 2019)'
_computing_molecular_graphics 'PLATON (Spek, 2017)'
_computing_publication_material 'PLATON (Spek, 2017)'
_computing_structure_refinement 'SHELXL-2017 (Sheldrick, 2017)'
_computing_structure_solution 'SHELXT 2018 (Sheldrick, 2018)'
_diffrn_ambient_temperature 120(2)
_diffrn_measured_fraction_theta_full 0.999
_diffrn_measured_fraction_theta_max 0.996
_diffrn_measurement_device_type 'Bruker D8 VENTURE Kappa Duo'
_diffrn_measurement_method '\f and \w scans'
_diffrn_radiation_monochromator 'Quazar Mo multilayer optic'
_diffrn_radiation_source 'I\mS micro-focus sealed tube'
_diffrn_radiation_type MoK\a
_diffrn_radiation_wavelength 0.71073
_diffrn_reflns_av_R_equivalents 0.0232
_diffrn_reflns_av_unetI/netI 0.0145
_diffrn_reflns_Laue_measured_fraction_full 0.999
_diffrn_reflns_Laue_measured_fraction_max 0.996
_diffrn_reflns_limit_h_max 17
_diffrn_reflns_limit_h_min -17
_diffrn_reflns_limit_k_max 17
_diffrn_reflns_limit_k_min -18
_diffrn_reflns_limit_l_max 23
_diffrn_reflns_limit_l_min -23
_diffrn_reflns_number 55243
_diffrn_reflns_point_group_measured_fraction_full 0.999
_diffrn_reflns_point_group_measured_fraction_max 0.996
_diffrn_reflns_theta_full 25.242
_diffrn_reflns_theta_max 27.504
_diffrn_reflns_theta_min 2.085
_exptl_absorpt_coefficient_mu 9.845
_exptl_absorpt_correction_T_max 0.58
_exptl_absorpt_correction_T_min 0.41
_exptl_absorpt_correction_type multi-scan
_exptl_absorpt_process_details 'SADABS-2016/2 - Bruker AXS'
_exptl_crystal_colour orange
_exptl_crystal_density_diffrn 2.151
_exptl_crystal_description prism
_exptl_crystal_F_000 2112
_exptl_crystal_size_max 0.15
_exptl_crystal_size_mid 0.10
_exptl_crystal_size_min 0.06
_refine_diff_density_max 0.426
_refine_diff_density_min -0.630
_refine_diff_density_rms 0.073
_refine_ls_extinction_method none
_refine_ls_goodness_of_fit_ref 1.074
_refine_ls_hydrogen_treatment constr
_refine_ls_matrix_type full
_refine_ls_number_parameters 370
_refine_ls_number_reflns 7925
_refine_ls_number_restraints 0
_refine_ls_restrained_S_all 1.074
_refine_ls_R_factor_all 0.0135
_refine_ls_R_factor_gt 0.0126
_refine_ls_shift/su_max 0.007
_refine_ls_shift/su_mean 0.000
_refine_ls_structure_factor_coef Fsqd
_refine_ls_weighting_details 'w=1/[\s^2^(Fo^2^)+(0.0072P)^2^+3.0140P] where P=(Fo^2^+2Fc^2^)/3'
_refine_ls_weighting_scheme calc
_refine_ls_wR_factor_gt 0.0267
_refine_ls_wR_factor_ref 0.0271
_reflns_Friedel_coverage 0.000
_reflns_number_gt 7645
_reflns_number_total 7925
_reflns_threshold_expression 'I > 2\s(I)'
_cod_data_source_file d4nj00349g3.cif
_cod_data_source_block ja34
_cod_depositor_comments 'Adding full bibliography for 7063018--7063034.cif.'
_cod_original_sg_symbol_H-M 'P 21/c'
_cod_database_code 7063025
_shelx_space_group_comment
;
The symmetry employed for this shelxl refinement is uniquely defined
by the following loop, which should always be used as a source of
symmetry information in preference to the above space-group names.
They are only intended as comments.
;
_shelx_estimated_absorpt_t_min 0.320
_shelx_estimated_absorpt_t_max 0.590

loop_
_space_group_symop_operation_xyz
'x, y, z'
'-x, y+1/2, -z+1/2'
'-x, -y, -z'
'x, -y-1/2, z-1/2'

loop_
_atom_site_label
_atom_site_type_symbol
_atom_site_fract_x
_atom_site_fract_y
_atom_site_fract_z
_atom_site_U_iso_or_equiv
_atom_site_adp_type
_atom_site_occupancy
_atom_site_site_symmetry_order
_atom_site_calc_flag
_atom_site_refinement_flags_posn
_atom_site_refinement_flags_adp
_atom_site_refinement_flags_occupancy
_atom_site_disorder_assembly
_atom_site_disorder_group
Au1 Au 0.81847(2) 0.54286(2) 0.66559(2) 0.01646(2) Uani 1 1 d . . . . .
Au2 Au 0.60103(2) 0.56368(2) 0.68891(2) 0.01383(2) Uani 1 1 d . . . . .
Fe Fe 0.71409(2) 0.37597(2) 0.85381(2) 0.01290(5) Uani 1 1 d . . . . .
Sb Sb 0.89028(2) 0.54352(2) 0.80461(2) 0.01367(3) Uani 1 1 d . . . . .
P P 0.53119(3) 0.42241(3) 0.69385(3) 0.01271(9) Uani 1 1 d . . . . .
Cl1 Cl 0.76867(4) 0.53261(4) 0.53628(3) 0.02762(12) Uani 1 1 d . . . . .
Cl2 Cl 0.66746(4) 0.71315(3) 0.70080(3) 0.02514(11) Uani 1 1 d . . . . .
C1 C 0.80374(13) 0.49168(14) 0.87752(10) 0.0146(4) Uani 1 1 d . . . . .
C2 C 0.70398(14) 0.51566(14) 0.88095(11) 0.0153(4) Uani 1 1 d . . . . .
H2 H 0.663653 0.561989 0.851031 0.018 Uiso 1 1 calc R U . . .
C3 C 0.67582(15) 0.45818(14) 0.93683(11) 0.0180(4) Uani 1 1 d . . . . .
H3 H 0.613450 0.459760 0.950761 0.022 Uiso 1 1 calc R U . . .
C4 C 0.75642(15) 0.39807(15) 0.96828(11) 0.0186(4) Uani 1 1 d . . . . .
H4 H 0.757404 0.352584 1.006860 0.022 Uiso 1 1 calc R U . . .
C5 C 0.83557(14) 0.41769(14) 0.93203(11) 0.0169(4) Uani 1 1 d . . . . .
H5 H 0.898471 0.387345 0.942000 0.020 Uiso 1 1 calc R U . . .
C6 C 0.61779(14) 0.34438(14) 0.75311(10) 0.0140(4) Uani 1 1 d . . . . .
C7 C 0.60236(14) 0.28115(14) 0.81127(11) 0.0158(4) Uani 1 1 d . . . . .
H7 H 0.541932 0.272535 0.827256 0.019 Uiso 1 1 calc R U . . .
C8 C 0.69367(15) 0.23362(14) 0.84077(11) 0.0190(4) Uani 1 1 d . . . . .
H8 H 0.704779 0.188419 0.880380 0.023 Uiso 1 1 calc R U . . .
C9 C 0.76530(15) 0.26523(14) 0.80093(12) 0.0195(4) Uani 1 1 d . . . . .
H9 H 0.832147 0.244213 0.808808 0.023 Uiso 1 1 calc R U . . .
C10 C 0.71966(14) 0.33362(14) 0.74738(11) 0.0158(4) Uani 1 1 d . . . . .
H10 H 0.750923 0.366708 0.713495 0.019 Uiso 1 1 calc R U . . .
C11 C 0.49204(14) 0.36076(14) 0.60319(11) 0.0155(4) Uani 1 1 d . . . . .
H11 H 0.446089 0.403907 0.568284 0.019 Uiso 1 1 calc R U . . .
C12 C 0.43487(16) 0.26946(15) 0.60855(11) 0.0208(4) Uani 1 1 d . . . . .
H12A H 0.376326 0.283118 0.629915 0.025 Uiso 1 1 calc R U . . .
H12B H 0.478062 0.224610 0.642689 0.025 Uiso 1 1 calc R U . . .
C13 C 0.40086(17) 0.22525(16) 0.52996(12) 0.0259(5) Uani 1 1 d . . . . .
H13A H 0.365782 0.165352 0.534305 0.031 Uiso 1 1 calc R U . . .
H13B H 0.353632 0.268281 0.497151 0.031 Uiso 1 1 calc R U . . .
C14 C 0.48829(18) 0.20627(17) 0.49403(13) 0.0306(5) Uani 1 1 d . . . . .
H14A H 0.532201 0.158433 0.524176 0.037 Uiso 1 1 calc R U . . .
H14B H 0.463716 0.180657 0.442508 0.037 Uiso 1 1 calc R U . . .
C15 C 0.54708(18) 0.2954(2) 0.48963(13) 0.0332(6) Uani 1 1 d . . . . .
H15A H 0.505483 0.340314 0.454499 0.040 Uiso 1 1 calc R U . . .
H15B H 0.606021 0.280040 0.469231 0.040 Uiso 1 1 calc R U . . .
C16 C 0.58098(16) 0.34184(18) 0.56752(12) 0.0264(5) Uani 1 1 d . . . . .
H16A H 0.628865 0.300043 0.601049 0.032 Uiso 1 1 calc R U . . .
H16B H 0.615077 0.401989 0.562126 0.032 Uiso 1 1 calc R U . . .
C17 C 0.42057(13) 0.42919(14) 0.73367(11) 0.0145(4) Uani 1 1 d . . . . .
H17 H 0.398618 0.363486 0.741441 0.017 Uiso 1 1 calc R U . . .
C18 C 0.44171(15) 0.47996(15) 0.81039(11) 0.0196(4) Uani 1 1 d . . . . .
H18A H 0.495481 0.446726 0.846132 0.023 Uiso 1 1 calc R U . . .
H18B H 0.464363 0.545053 0.804065 0.023 Uiso 1 1 calc R U . . .
C19 C 0.34826(15) 0.48287(16) 0.84284(12) 0.0230(4) Uani 1 1 d . . . . .
H19A H 0.328681 0.417801 0.852824 0.028 Uiso 1 1 calc R U . . .
H19B H 0.362920 0.517439 0.891452 0.028 Uiso 1 1 calc R U . . .
C20 C 0.26291(17) 0.53078(17) 0.78846(14) 0.0277(5) Uani 1 1 d . . . . .
H20A H 0.279254 0.598051 0.783352 0.033 Uiso 1 1 calc R U . . .
H20B H 0.202334 0.527545 0.809077 0.033 Uiso 1 1 calc R U . . .
C21 C 0.24279(16) 0.48398(19) 0.71093(14) 0.0313(5) Uani 1 1 d . . . . .
H21A H 0.190481 0.519733 0.675836 0.038 Uiso 1 1 calc R U . . .
H21B H 0.217659 0.419318 0.715155 0.038 Uiso 1 1 calc R U . . .
C22 C 0.33572(15) 0.47923(17) 0.67819(12) 0.0239(5) Uani 1 1 d . . . . .
H22A H 0.356756 0.543818 0.668255 0.029 Uiso 1 1 calc R U . . .
H22B H 0.320348 0.444611 0.629609 0.029 Uiso 1 1 calc R U . . .
C23 C 0.94799(15) 0.66996(14) 0.86068(11) 0.0172(4) Uani 1 1 d . . . . .
C24 C 1.04676(16) 0.69541(16) 0.86547(13) 0.0242(5) Uani 1 1 d . . . . .
H24 H 1.088682 0.656380 0.843516 0.029 Uiso 1 1 calc R U . . .
C25 C 1.08375(18) 0.77804(17) 0.90245(14) 0.0313(5) Uani 1 1 d . . . . .
H25 H 1.151061 0.795315 0.905725 0.038 Uiso 1 1 calc R U . . .
C26 C 1.0234(2) 0.83496(17) 0.93434(14) 0.0362(6) Uani 1 1 d . . . . .
H26 H 1.049166 0.891185 0.959727 0.043 Uiso 1 1 calc R U . . .
C27 C 0.9251(2) 0.81020(18) 0.92939(15) 0.0378(6) Uani 1 1 d . . . . .
H27 H 0.883540 0.849381 0.951553 0.045 Uiso 1 1 calc R U . . .
C28 C 0.88713(18) 0.72795(16) 0.89198(13) 0.0278(5) Uani 1 1 d . . . . .
H28 H 0.819418 0.711619 0.887926 0.033 Uiso 1 1 calc R U . . .
C29 C 1.01036(14) 0.44972(14) 0.83702(11) 0.0154(4) Uani 1 1 d . . . . .
C30 C 1.02507(15) 0.37809(16) 0.78886(12) 0.0224(4) Uani 1 1 d . . . . .
H30 H 0.985739 0.375405 0.738784 0.027 Uiso 1 1 calc R U . . .
C31 C 1.09715(16) 0.31035(17) 0.81370(13) 0.0279(5) Uani 1 1 d . . . . .
H31 H 1.107329 0.261390 0.780514 0.033 Uiso 1 1 calc R U . . .
C32 C 1.15455(16) 0.31370(16) 0.88687(13) 0.0252(5) Uani 1 1 d . . . . .
H32 H 1.203026 0.266406 0.904002 0.030 Uiso 1 1 calc R U . . .
C33 C 1.14127(14) 0.38565(16) 0.93472(11) 0.0206(4) Uani 1 1 d . . . . .
H33 H 1.181390 0.388518 0.984517 0.025 Uiso 1 1 calc R U . . .
C34 C 1.06922(14) 0.45401(15) 0.91016(11) 0.0183(4) Uani 1 1 d . . . . .
H34 H 1.060072 0.503587 0.943141 0.022 Uiso 1 1 calc R U . . .

loop_
_atom_site_aniso_label
_atom_site_aniso_U_11
_atom_site_aniso_U_22
_atom_site_aniso_U_33
_atom_site_aniso_U_23
_atom_site_aniso_U_13
_atom_site_aniso_U_12
Au1 0.01607(4) 0.01912(4) 0.01356(4) 0.00196(3) 0.00194(3) 0.00024(3)
Au2 0.01503(4) 0.01103(4) 0.01545(4) 0.00019(3) 0.00345(3) -0.00174(3)
Fe 0.01417(12) 0.01199(13) 0.01153(12) -0.00168(10) 0.00067(10) -0.00085(10)
Sb 0.01333(6) 0.01395(6) 0.01298(6) -0.00062(5) 0.00130(5) 0.00015(4)
P 0.0143(2) 0.0113(2) 0.0121(2) -0.00069(18) 0.00222(18) -0.00172(18)
Cl1 0.0286(3) 0.0395(3) 0.0136(2) 0.0036(2) 0.00211(19) -0.0040(2)
Cl2 0.0222(2) 0.0114(2) 0.0443(3) -0.0025(2) 0.0128(2) -0.00312(18)
C1 0.0152(8) 0.0147(9) 0.0123(9) -0.0022(7) -0.0002(7) -0.0025(7)
C2 0.0179(9) 0.0141(9) 0.0127(9) -0.0049(8) 0.0007(7) -0.0003(7)
C3 0.0201(9) 0.0202(11) 0.0139(9) -0.0069(8) 0.0043(8) -0.0035(8)
C4 0.0252(10) 0.0181(10) 0.0110(9) 0.0007(8) 0.0011(8) -0.0051(8)
C5 0.0185(9) 0.0160(10) 0.0134(9) -0.0020(8) -0.0023(7) -0.0017(8)
C6 0.0167(9) 0.0127(9) 0.0123(9) -0.0044(7) 0.0024(7) -0.0016(7)
C7 0.0181(9) 0.0120(9) 0.0164(9) -0.0024(8) 0.0019(7) -0.0037(7)
C8 0.0248(10) 0.0118(10) 0.0181(10) -0.0015(8) -0.0002(8) 0.0012(8)
C9 0.0188(9) 0.0161(10) 0.0218(10) -0.0058(8) 0.0007(8) 0.0035(8)
C10 0.0172(9) 0.0154(10) 0.0150(9) -0.0050(8) 0.0038(7) -0.0024(7)
C11 0.0181(9) 0.0157(10) 0.0117(9) -0.0025(8) 0.0011(7) -0.0035(7)
C12 0.0264(10) 0.0174(10) 0.0181(10) -0.0029(8) 0.0039(8) -0.0075(8)
C13 0.0323(12) 0.0224(11) 0.0205(11) -0.0055(9) 0.0003(9) -0.0100(9)
C14 0.0401(13) 0.0309(13) 0.0186(11) -0.0110(10) 0.0020(9) 0.0017(10)
C15 0.0335(12) 0.0498(16) 0.0181(11) -0.0141(11) 0.0095(9) -0.0099(11)
C16 0.0233(10) 0.0398(14) 0.0175(10) -0.0104(10) 0.0074(8) -0.0084(10)
C17 0.0149(8) 0.0119(9) 0.0167(9) -0.0001(8) 0.0038(7) -0.0013(7)
C18 0.0197(9) 0.0209(11) 0.0186(10) -0.0028(8) 0.0051(8) -0.0005(8)
C19 0.0257(10) 0.0226(11) 0.0233(11) -0.0005(9) 0.0111(9) 0.0008(9)
C20 0.0264(11) 0.0256(12) 0.0351(13) 0.0057(10) 0.0154(10) 0.0086(9)
C21 0.0194(10) 0.0428(15) 0.0309(12) 0.0044(11) 0.0037(9) 0.0085(10)
C22 0.0219(10) 0.0292(12) 0.0204(10) 0.0043(9) 0.0040(8) 0.0084(9)
C23 0.0236(10) 0.0123(9) 0.0143(9) 0.0012(8) 0.0011(8) -0.0010(8)
C24 0.0224(10) 0.0201(11) 0.0278(11) 0.0023(9) 0.0009(9) -0.0012(8)
C25 0.0319(12) 0.0232(12) 0.0329(13) 0.0062(10) -0.0054(10) -0.0087(10)
C26 0.0567(16) 0.0190(12) 0.0283(13) -0.0020(10) -0.0007(11) -0.0118(11)
C27 0.0588(17) 0.0221(13) 0.0367(14) -0.0088(11) 0.0197(13) -0.0011(12)
C28 0.0340(12) 0.0229(12) 0.0296(12) -0.0027(10) 0.0135(10) -0.0022(9)
C29 0.0136(8) 0.0159(10) 0.0163(9) 0.0011(8) 0.0028(7) 0.0008(7)
C30 0.0212(10) 0.0274(12) 0.0165(10) -0.0056(9) -0.0004(8) 0.0033(9)
C31 0.0278(11) 0.0274(12) 0.0265(12) -0.0115(10) 0.0020(9) 0.0084(9)
C32 0.0208(10) 0.0248(12) 0.0273(11) -0.0014(9) 0.0000(9) 0.0080(9)
C33 0.0177(9) 0.0260(11) 0.0157(10) 0.0003(8) -0.0014(8) 0.0014(8)
C34 0.0166(9) 0.0202(10) 0.0169(10) -0.0049(8) 0.0011(8) 0.0002(8)

loop_
_atom_type_symbol
_atom_type_description
_atom_type_scat_dispersion_real
_atom_type_scat_dispersion_imag
_atom_type_scat_source
C C 0.0033 0.0016 'International Tables Vol C Tables 4.2.6.8 and 6.1.1.4'
H H 0.0000 0.0000 'International Tables Vol C Tables 4.2.6.8 and 6.1.1.4'
Au Au -2.0133 8.8022 'International Tables Vol C Tables 4.2.6.8 and 6.1.1.4'
Cl Cl 0.1484 0.1585 'International Tables Vol C Tables 4.2.6.8 and 6.1.1.4'
Fe Fe 0.3463 0.8444 'International Tables Vol C Tables 4.2.6.8 and 6.1.1.4'
P P 0.1023 0.0942 'International Tables Vol C Tables 4.2.6.8 and 6.1.1.4'
Sb Sb -0.5866 1.5461 'International Tables Vol C Tables 4.2.6.8 and 6.1.1.4'

loop_
_geom_angle_atom_site_label_1
_geom_angle_atom_site_label_2
_geom_angle_atom_site_label_3
_geom_angle
_geom_angle_site_symmetry_1
_geom_angle_site_symmetry_3
_geom_angle_publ_flag
Cl1 Au1 Sb 173.293(15) . . ?
Cl1 Au1 Au2 93.744(14) . . ?
Sb Au1 Au2 92.324(4) . . ?
P Au2 Cl2 171.583(19) . . ?
P Au2 Au1 110.805(13) . . ?
Cl2 Au2 Au1 74.106(13) . . ?
C5 Fe C10 123.28(8) . . ?
C5 Fe C1 41.47(8) . . ?
C10 Fe C1 106.71(8) . . ?
C5 Fe C8 116.11(8) . . ?
C10 Fe C8 68.46(8) . . ?
C1 Fe C8 151.52(8) . . ?
C5 Fe C9 103.52(8) . . ?
C10 Fe C9 40.60(8) . . ?
C1 Fe C9 117.35(8) . . ?
C8 Fe C9 40.62(8) . . ?
C5 Fe C4 40.77(8) . . ?
C10 Fe C4 160.14(8) . . ?
C1 Fe C4 68.98(8) . . ?
C8 Fe C4 105.59(8) . . ?
C9 Fe C4 122.75(8) . . ?
C5 Fe C2 68.94(8) . . ?
C10 Fe C2 122.00(8) . . ?
C1 Fe C2 40.94(7) . . ?
C8 Fe C2 164.85(8) . . ?
C9 Fe C2 154.39(8) . . ?
C4 Fe C2 68.25(8) . . ?
C5 Fe C6 162.88(8) . . ?
C10 Fe C6 41.20(7) . . ?
C1 Fe C6 127.16(8) . . ?
C8 Fe C6 68.69(8) . . ?
C9 Fe C6 68.82(8) . . ?
C4 Fe C6 156.19(8) . . ?
C2 Fe C6 111.00(8) . . ?
C5 Fe C7 152.22(8) . . ?
C10 Fe C7 68.65(8) . . ?
C1 Fe C7 165.99(8) . . ?
C8 Fe C7 40.58(8) . . ?
C9 Fe C7 68.37(8) . . ?
C4 Fe C7 119.96(8) . . ?
C2 Fe C7 129.34(8) . . ?
C6 Fe C7 40.82(8) . . ?
C5 Fe C3 68.32(8) . . ?
C10 Fe C3 157.91(8) . . ?
C1 Fe C3 68.50(8) . . ?
C8 Fe C3 126.25(8) . . ?
C9 Fe C3 161.20(8) . . ?
C4 Fe C3 40.28(8) . . ?
C2 Fe C3 40.36(8) . . ?
C6 Fe C3 123.48(8) . . ?
C7 Fe C3 110.50(8) . . ?
C1 Sb C29 97.19(7) . . ?
C1 Sb C23 101.48(8) . . ?
C29 Sb C23 102.21(8) . . ?
C1 Sb Au1 118.73(5) . . ?
C29 Sb Au1 113.02(5) . . ?
C23 Sb Au1 120.57(5) . . ?
C6 P C17 107.34(9) . . ?
C6 P C11 105.45(9) . . ?
C17 P C11 105.86(9) . . ?
C6 P Au2 109.91(6) . . ?
C17 P Au2 111.94(7) . . ?
C11 P Au2 115.82(7) . . ?
C2 C1 C5 107.00(17) . . ?
C2 C1 Fe 69.95(11) . . ?
C5 C1 Fe 68.75(11) . . ?
C2 C1 Sb 129.04(14) . . ?
C5 C1 Sb 123.85(14) . . ?
Fe C1 Sb 123.43(9) . . ?
C3 C2 C1 108.20(17) . . ?
C3 C2 Fe 70.18(11) . . ?
C1 C2 Fe 69.11(11) . . ?
C3 C2 H2 125.9 . . ?
C1 C2 H2 125.9 . . ?
Fe C2 H2 126.4 . . ?
C4 C3 C2 108.54(18) . . ?
C4 C3 Fe 69.42(11) . . ?
C2 C3 Fe 69.46(11) . . ?
C4 C3 H3 125.7 . . ?
C2 C3 H3 125.7 . . ?
Fe C3 H3 127.0 . . ?
C3 C4 C5 108.12(18) . . ?
C3 C4 Fe 70.30(11) . . ?
C5 C4 Fe 68.75(11) . . ?
C3 C4 H4 125.9 . . ?
C5 C4 H4 125.9 . . ?
Fe C4 H4 126.6 . . ?
C4 C5 C1 108.13(17) . . ?
C4 C5 Fe 70.48(11) . . ?
C1 C5 Fe 69.78(11) . . ?
C4 C5 H5 125.9 . . ?
C1 C5 H5 125.9 . . ?
Fe C5 H5 125.4 . . ?
C7 C6 C10 107.04(17) . . ?
C7 C6 P 129.48(14) . . ?
C10 C6 P 123.46(15) . . ?
C7 C6 Fe 69.86(10) . . ?
C10 C6 Fe 68.80(10) . . ?
P C6 Fe 127.53(10) . . ?
C8 C7 C6 107.96(17) . . ?
C8 C7 Fe 69.07(11) . . ?
C6 C7 Fe 69.32(10) . . ?
C8 C7 H7 126.0 . . ?
C6 C7 H7 126.0 . . ?
Fe C7 H7 127.2 . . ?
C9 C8 C7 108.49(18) . . ?
C9 C8 Fe 69.73(12) . . ?
C7 C8 Fe 70.35(11) . . ?
C9 C8 H8 125.8 . . ?
C7 C8 H8 125.8 . . ?
Fe C8 H8 125.7 . . ?
C10 C9 C8 108.12(17) . . ?
C10 C9 Fe 69.43(11) . . ?
C8 C9 Fe 69.65(11) . . ?
C10 C9 H9 125.9 . . ?
C8 C9 H9 125.9 . . ?
Fe C9 H9 126.6 . . ?
C9 C10 C6 108.38(17) . . ?
C9 C10 Fe 69.97(11) . . ?
C6 C10 Fe 70.00(11) . . ?
C9 C10 H10 125.8 . . ?
C6 C10 H10 125.8 . . ?
Fe C10 H10 125.8 . . ?
C12 C11 C16 110.55(17) . . ?
C12 C11 P 113.56(13) . . ?
C16 C11 P 110.95(13) . . ?
C12 C11 H11 107.1 . . ?
C16 C11 H11 107.1 . . ?
P C11 H11 107.1 . . ?
C11 C12 C13 110.06(17) . . ?
C11 C12 H12A 109.6 . . ?
C13 C12 H12A 109.6 . . ?
C11 C12 H12B 109.6 . . ?
C13 C12 H12B 109.6 . . ?
H12A C12 H12B 108.2 . . ?
C14 C13 C12 111.32(18) . . ?
C14 C13 H13A 109.4 . . ?
C12 C13 H13A 109.4 . . ?
C14 C13 H13B 109.4 . . ?
C12 C13 H13B 109.4 . . ?
H13A C13 H13B 108.0 . . ?
C15 C14 C13 111.17(19) . . ?
C15 C14 H14A 109.4 . . ?
C13 C14 H14A 109.4 . . ?
C15 C14 H14B 109.4 . . ?
C13 C14 H14B 109.4 . . ?
H14A C14 H14B 108.0 . . ?
C14 C15 C16 111.56(19) . . ?
C14 C15 H15A 109.3 . . ?
C16 C15 H15A 109.3 . . ?
C14 C15 H15B 109.3 . . ?
C16 C15 H15B 109.3 . . ?
H15A C15 H15B 108.0 . . ?
C11 C16 C15 110.77(17) . . ?
C11 C16 H16A 109.5 . . ?
C15 C16 H16A 109.5 . . ?
C11 C16 H16B 109.5 . . ?
C15 C16 H16B 109.5 . . ?
H16A C16 H16B 108.1 . . ?
C18 C17 C22 109.88(17) . . ?
C18 C17 P 112.01(13) . . ?
C22 C17 P 110.28(14) . . ?
C18 C17 H17 108.2 . . ?
C22 C17 H17 108.2 . . ?
P C17 H17 108.2 . . ?
C19 C18 C17 110.71(17) . . ?
C19 C18 H18A 109.5 . . ?
C17 C18 H18A 109.5 . . ?
C19 C18 H18B 109.5 . . ?
C17 C18 H18B 109.5 . . ?
H18A C18 H18B 108.1 . . ?
C20 C19 C18 111.11(18) . . ?
C20 C19 H19A 109.4 . . ?
C18 C19 H19A 109.4 . . ?
C20 C19 H19B 109.4 . . ?
C18 C19 H19B 109.4 . . ?
H19A C19 H19B 108.0 . . ?
C19 C20 C21 111.12(18) . . ?
C19 C20 H20A 109.4 . . ?
C21 C20 H20A 109.4 . . ?
C19 C20 H20B 109.4 . . ?
C21 C20 H20B 109.4 . . ?
H20A C20 H20B 108.0 . . ?
C20 C21 C22 112.38(19) . . ?
C20 C21 H21A 109.1 . . ?
C22 C21 H21A 109.1 . . ?
C20 C21 H21B 109.1 . . ?
C22 C21 H21B 109.1 . . ?
H21A C21 H21B 107.9 . . ?
C21 C22 C17 110.40(17) . . ?
C21 C22 H22A 109.6 . . ?
C17 C22 H22A 109.6 . . ?
C21 C22 H22B 109.6 . . ?
C17 C22 H22B 109.6 . . ?
H22A C22 H22B 108.1 . . ?
C28 C23 C24 119.6(2) . . ?
C28 C23 Sb 120.01(15) . . ?
C24 C23 Sb 120.35(15) . . ?
C25 C24 C23 119.8(2) . . ?
C25 C24 H24 120.1 . . ?
C23 C24 H24 120.1 . . ?
C26 C25 C24 120.4(2) . . ?
C26 C25 H25 119.8 . . ?
C24 C25 H25 119.8 . . ?
C25 C26 C27 120.0(2) . . ?
C25 C26 H26 120.0 . . ?
C27 C26 H26 120.0 . . ?
C26 C27 C28 120.1(2) . . ?
C26 C27 H27 120.0 . . ?
C28 C27 H27 120.0 . . ?
C23 C28 C27 120.1(2) . . ?
C23 C28 H28 120.0 . . ?
C27 C28 H28 120.0 . . ?
C30 C29 C34 119.75(18) . . ?
C30 C29 Sb 120.31(14) . . ?
C34 C29 Sb 119.62(14) . . ?
C29 C30 C31 119.98(19) . . ?
C29 C30 H30 120.0 . . ?
C31 C30 H30 120.0 . . ?
C30 C31 C32 120.3(2) . . ?
C30 C31 H31 119.9 . . ?
C32 C31 H31 119.9 . . ?
C33 C32 C31 120.0(2) . . ?
C33 C32 H32 120.0 . . ?
C31 C32 H32 120.0 . . ?
C32 C33 C34 120.06(19) . . ?
C32 C33 H33 120.0 . . ?
C34 C33 H33 120.0 . . ?
C33 C34 C29 119.91(19) . . ?
C33 C34 H34 120.0 . . ?
C29 C34 H34 120.0 . . ?

loop_
_geom_bond_atom_site_label_1
_geom_bond_atom_site_label_2
_geom_bond_distance
_geom_bond_site_symmetry_2
_geom_bond_publ_flag
Au1 Cl1 2.2981(5) . ?
Au1 Sb 2.49670(15) . ?
Au1 Au2 3.13715(12) . ?
Au2 P 2.2349(5) . ?
Au2 Cl2 2.3020(5) . ?
Fe C5 2.0298(19) . ?
Fe C10 2.0399(19) . ?
Fe C1 2.0436(19) . ?
Fe C8 2.046(2) . ?
Fe C9 2.047(2) . ?
Fe C4 2.0527(19) . ?
Fe C2 2.055(2) . ?
Fe C6 2.0560(18) . ?
Fe C7 2.0631(19) . ?
Fe C3 2.064(2) . ?
Sb C1 2.1023(19) . ?
Sb C29 2.1055(19) . ?
Sb C23 2.128(2) . ?
P C6 1.800(2) . ?
P C17 1.8311(19) . ?
P C11 1.8351(19) . ?
C1 C2 1.433(3) . ?
C1 C5 1.442(3) . ?
C2 C3 1.421(3) . ?
C2 H2 0.9500 . ?
C3 C4 1.417(3) . ?
C3 H3 0.9500 . ?
C4 C5 1.422(3) . ?
C4 H4 0.9500 . ?
C5 H5 0.9500 . ?
C6 C7 1.436(3) . ?
C6 C10 1.441(3) . ?
C7 C8 1.425(3) . ?
C7 H7 0.9500 . ?
C8 C9 1.421(3) . ?
C8 H8 0.9500 . ?
C9 C10 1.418(3) . ?
C9 H9 0.9500 . ?
C10 H10 0.9500 . ?
C11 C12 1.531(3) . ?
C11 C16 1.533(3) . ?
C11 H11 1.0000 . ?
C12 C13 1.533(3) . ?
C12 H12A 0.9900 . ?
C12 H12B 0.9900 . ?
C13 C14 1.518(3) . ?
C13 H13A 0.9900 . ?
C13 H13B 0.9900 . ?
C14 C15 1.514(3) . ?
C14 H14A 0.9900 . ?
C14 H14B 0.9900 . ?
C15 C16 1.535(3) . ?
C15 H15A 0.9900 . ?
C15 H15B 0.9900 . ?
C16 H16A 0.9900 . ?
C16 H16B 0.9900 . ?
C17 C18 1.537(3) . ?
C17 C22 1.538(3) . ?
C17 H17 1.0000 . ?
C18 C19 1.533(3) . ?
C18 H18A 0.9900 . ?
C18 H18B 0.9900 . ?
C19 C20 1.519(3) . ?
C19 H19A 0.9900 . ?
C19 H19B 0.9900 . ?
C20 C21 1.524(3) . ?
C20 H20A 0.9900 . ?
C20 H20B 0.9900 . ?
C21 C22 1.530(3) . ?
C21 H21A 0.9900 . ?
C21 H21B 0.9900 . ?
C22 H22A 0.9900 . ?
C22 H22B 0.9900 . ?
C23 C28 1.385(3) . ?
C23 C24 1.394(3) . ?
C24 C25 1.391(3) . ?
C24 H24 0.9500 . ?
C25 C26 1.377(4) . ?
C25 H25 0.9500 . ?
C26 C27 1.385(4) . ?
C26 H26 0.9500 . ?
C27 C28 1.393(3) . ?
C27 H27 0.9500 . ?
C28 H28 0.9500 . ?
C29 C30 1.384(3) . ?
C29 C34 1.395(3) . ?
C30 C31 1.385(3) . ?
C30 H30 0.9500 . ?
C31 C32 1.387(3) . ?
C31 H31 0.9500 . ?
C32 C33 1.378(3) . ?
C32 H32 0.9500 . ?
C33 C34 1.390(3) . ?
C33 H33 0.9500 . ?
C34 H34 0.9500 . ?
